data_2215565
loop_
_publ_author_name
'Nakaema, Kosuke'
'Okamoto, Akiko'
'Noguchi, Keiichi'
'Yonezawa, Noriyuki'

_publ_section_title
;
 1,8-Bis(4-chlorobenzoyl)-2,7-dimethoxynaphthalene
;
_journal_coeditor_code IS2207
_journal_issue 10
_journal_name_full 'Acta Crystallographica Section E'
_journal_page_first o4120
_journal_page_last o4120
_journal_paper_doi 10.1107/S1600536807045114
_journal_volume 63
_journal_year 2007
_chemical_formula_iupac 'C26 H18 Cl2 O4'
_chemical_formula_moiety 'C26 H18 Cl2 O4'
_chemical_formula_sum 'C26 H18 Cl2 O4'
_chemical_formula_weight 465.30
_chemical_melting_point 489.5(5)
_chemical_name_systematic
;
 1,8-Bis(4-chlorobenzoyl)-2,7-dimethoxynaphthalene
;
_space_group_IT_number 33
_symmetry_cell_setting orthorhombic
_symmetry_space_group_name_Hall 'P 2c -2n'
_symmetry_space_group_name_H-M 'P n a 21'
_atom_sites_solution_hydrogens difmap
_atom_sites_solution_primary direct
_atom_sites_solution_secondary difmap
_cell_angle_alpha 90.00
_cell_angle_beta 90.00
_cell_angle_gamma 90.00
_cell_formula_units_Z 4
_cell_length_a 20.3750(12)
_cell_length_b 13.3513(8)
_cell_length_c 7.7876(5)
_cell_measurement_reflns_used 31902
_cell_measurement_temperature 223
_cell_measurement_theta_max 68.2
_cell_measurement_theta_min 3.3
_cell_volume 2118.5(2)
_computing_cell_refinement 'PROCESS-AUTO (Rigaku, 1998)'
_computing_data_collection 'PROCESS-AUTO (Rigaku, 1998)'
_computing_data_reduction 'CrystalStructure (Rigaku/MSC, 2004)'
_computing_molecular_graphics 'ORTEPIII (Burnett & Johnson, 1996)'
_computing_publication_material 'SHELXL97 (Sheldrick, 1997)'
_computing_structure_refinement 'SHELXL97 (Sheldrick, 1997)'
_computing_structure_solution 'SIR92 (Altomare <i>et al.</i>,  1994)'
_diffrn_ambient_temperature 223
_diffrn_detector_area_resol_mean 10.00
_diffrn_measured_fraction_theta_full 1.000
_diffrn_measured_fraction_theta_max 1.000
_diffrn_measurement_device_type 'Rigaku R-AXIS RAPID'
_diffrn_measurement_method \w
_diffrn_radiation_monochromator graphite
_diffrn_radiation_source 'rotating anode'
_diffrn_radiation_type CuK\a
_diffrn_radiation_wavelength 1.54187
_diffrn_reflns_av_R_equivalents 0.0390
_diffrn_reflns_av_sigmaI/netI 0.0236
_diffrn_reflns_limit_h_max 24
_diffrn_reflns_limit_h_min -24
_diffrn_reflns_limit_k_max 16
_diffrn_reflns_limit_k_min -16
_diffrn_reflns_limit_l_max 9
_diffrn_reflns_limit_l_min -9
_diffrn_reflns_number 32358
_diffrn_reflns_theta_full 68.18
_diffrn_reflns_theta_max 68.18
_diffrn_reflns_theta_min 3.96
_exptl_absorpt_coefficient_mu 3.030
_exptl_absorpt_correction_T_max 0.739
_exptl_absorpt_correction_T_min 0.469
_exptl_absorpt_correction_type numerical
_exptl_absorpt_process_details
;
(<i>NUMABS</i>; Higashi, 1999)
;
_exptl_crystal_colour colorless
_exptl_crystal_density_diffrn 1.459
_exptl_crystal_density_method 'not measured'
_exptl_crystal_description platelet
_exptl_crystal_F_000 960
_exptl_crystal_size_max 0.40
_exptl_crystal_size_mid 0.20
_exptl_crystal_size_min 0.10
_refine_diff_density_max 0.117
_refine_diff_density_min -0.197
_refine_ls_abs_structure_details 'Flack (1983), 1700 Friedel pairs'
_refine_ls_abs_structure_Flack 0.006(10)
_refine_ls_extinction_method none
_refine_ls_goodness_of_fit_ref 1.078
_refine_ls_hydrogen_treatment constr
_refine_ls_matrix_type full
_refine_ls_number_parameters 291
_refine_ls_number_reflns 3800
_refine_ls_number_restraints 3
_refine_ls_restrained_S_all 1.078
_refine_ls_R_factor_all 0.0298
_refine_ls_R_factor_gt 0.0278
_refine_ls_shift/su_max 0.001
_refine_ls_shift/su_mean 0.000
_refine_ls_structure_factor_coef Fsqd
_refine_ls_weighting_details 'calc w=1/[\s^2^(Fo^2^)+(0.0468P)^2^+0.0953P] where P=(Fo^2^+2Fc^2^)/3'
_refine_ls_weighting_scheme calc
_refine_ls_wR_factor_gt 0.0728
_refine_ls_wR_factor_ref 0.0749
_reflns_number_gt 3554
_reflns_number_total 3800
_reflns_threshold_expression I>2\s(I)
_cod_data_source_file is2207.cif
_cod_data_source_block I
_cod_depositor_comments
;
The following automatic conversions were performed:

'_chemical_melting_point' value '489-490' was changed to '489.5(5)' -
the average value was taken and precision was estimated.

Automatic conversion script
Id: cif_fix_values 1646 2011-03-28 12:23:43Z adriana 

The following automatic conversions were performed:

'_chemical_melting_point' value '489-490' was changed to '489.5(5)' -
the average value was taken and precision was estimated.

Automatic conversion script
Id: cif_fix_values 1715 2011-07-08 13:25:40Z adriana 
;
_cod_database_code 2215565
_cod_database_fobs_code 2215565

loop_
_symmetry_equiv_pos_site_id
_symmetry_equiv_pos_as_xyz
1 'x, y, z'
2 '-x+1/2, y+1/2, z+1/2'
3 'x+1/2, -y+1/2, z'
4 '-x, -y, z+1/2'

loop_
_atom_site_type_symbol
_atom_site_label
_atom_site_fract_x
_atom_site_fract_y
_atom_site_fract_z
_atom_site_U_iso_or_equiv
_atom_site_adp_type
_atom_site_calc_flag
_atom_site_refinement_flags
_atom_site_occupancy
Cl Cl1 0.32552(2) 0.90210(4) 1.19556(7) 0.05618(15) Uani d . 1
Cl Cl2 0.29868(3) 0.63123(4) 0.00821(7) 0.05820(15) Uani d . 1
O O1 0.14460(6) 0.88124(9) 0.48055(16) 0.0385(3) Uani d . 1
O O2 0.13748(6) 0.67260(10) 0.75073(16) 0.0441(3) Uani d . 1
O O3 0.06248(6) 1.04973(10) 0.73866(19) 0.0556(4) Uani d . 1
O O4 0.03508(6) 0.53236(10) 0.4943(2) 0.0584(4) Uani d U 1
C C1 0.05413(8) 0.88005(13) 0.6674(2) 0.0378(4) Uani d . 1
C C2 0.02311(9) 0.96871(15) 0.7127(2) 0.0453(4) Uani d . 1
C C3 -0.04597(10) 0.97323(18) 0.7289(3) 0.0558(5) Uani d U 1
H H3 -0.0665 1.0325 0.7659 0.067 Uiso calc R 1
C C4 -0.08219(9) 0.89153(18) 0.6905(3) 0.0584(6) Uani d U 1
H H4 -0.1281 0.8956 0.6987 0.070 Uiso calc R 1
C C5 -0.05357(9) 0.80051(17) 0.6387(3) 0.0486(5) Uani d . 1
C C6 -0.09200(10) 0.7168(2) 0.5924(3) 0.0604(6) Uani d . 1
H H6 -0.1380 0.7223 0.5973 0.073 Uiso calc R 1
C C7 -0.06547(10) 0.62956(19) 0.5416(3) 0.0589(6) Uani d . 1
H H7 -0.0927 0.5758 0.5096 0.071 Uiso calc R 1
C C8 0.00361(10) 0.61901(15) 0.5364(3) 0.0466(5) Uani d U 1
C C9 0.04402(8) 0.69843(14) 0.5811(2) 0.0385(4) Uani d . 1
C C10 0.01669(8) 0.79240(15) 0.6304(2) 0.0390(4) Uani d . 1
C C11 0.12709(8) 0.88543(12) 0.6302(2) 0.0338(4) Uani d . 1
C C12 0.17524(8) 0.89343(12) 0.7723(2) 0.0320(4) Uani d . 1
C C13 0.15574(9) 0.89425(13) 0.9437(2) 0.0382(4) Uani d . 1
H H13 0.1108 0.8925 0.9708 0.046 Uiso calc R 1
C C14 0.20150(9) 0.89768(14) 1.0747(3) 0.0399(4) Uani d . 1
H H14 0.1882 0.8985 1.1903 0.048 Uiso calc R 1
C C15 0.26734(9) 0.89991(12) 1.0318(2) 0.0374(4) Uani d . 1
C C16 0.28802(8) 0.89981(14) 0.8630(3) 0.0399(4) Uani d . 1
H H16 0.3330 0.9022 0.8368 0.048 Uiso calc R 1
C C17 0.24226(8) 0.89622(12) 0.7340(2) 0.0357(4) Uani d . 1
H H17 0.2561 0.8956 0.6188 0.043 Uiso calc R 1
C C18 0.11656(8) 0.67558(13) 0.6044(2) 0.0342(4) Uani d . 1
C C19 0.16038(8) 0.66156(12) 0.4552(2) 0.0337(4) Uani d . 1
C C20 0.22786(8) 0.65045(12) 0.4826(2) 0.0364(4) Uani d . 1
H H20 0.2443 0.6490 0.5953 0.044 Uiso calc R 1
C C21 0.27030(9) 0.64168(13) 0.3462(2) 0.0401(4) Uani d . 1
H H21 0.3157 0.6350 0.3650 0.048 Uiso calc R 1
C C22 0.24542(9) 0.64286(12) 0.1807(3) 0.0398(4) Uani d . 1
C C23 0.17872(10) 0.65289(15) 0.1491(2) 0.0443(5) Uani d . 1
H H23 0.1625 0.6528 0.0361 0.053 Uiso calc R 1
C C24 0.13658(9) 0.66302(13) 0.2872(2) 0.0389(4) Uani d . 1
H H24 0.0914 0.6710 0.2677 0.047 Uiso calc R 1
C C25 0.03606(12) 1.14600(16) 0.6982(3) 0.0600(6) Uani d . 1
H H25A 0.0703 1.1961 0.7074 0.072 Uiso calc R 1
H H25B 0.0010 1.1619 0.7779 0.072 Uiso calc R 1
H H25C 0.0189 1.1454 0.5820 0.072 Uiso calc R 1
C C26 -0.00149(13) 0.44196(19) 0.4806(4) 0.0782(8) Uani d . 1
H H26A 0.0282 0.3865 0.4595 0.094 Uiso calc R 1
H H26B -0.0324 0.4474 0.3862 0.094 Uiso calc R 1
H H26C -0.0253 0.4303 0.5866 0.094 Uiso calc R 1

loop_
_atom_site_aniso_label
_atom_site_aniso_U_11
_atom_site_aniso_U_22
_atom_site_aniso_U_33
_atom_site_aniso_U_12
_atom_site_aniso_U_13
_atom_site_aniso_U_23
Cl1 0.0528(3) 0.0702(3) 0.0456(3) -0.0039(2) -0.0186(2) 0.0032(3)
Cl2 0.0695(3) 0.0640(3) 0.0411(3) 0.0090(2) 0.0195(3) 0.0026(3)
O1 0.0395(6) 0.0506(6) 0.0256(7) 0.0026(5) 0.0037(5) 0.0014(5)
O2 0.0432(7) 0.0629(8) 0.0260(7) 0.0035(6) -0.0068(5) 0.0030(6)
O3 0.0524(8) 0.0560(8) 0.0583(10) 0.0180(6) -0.0112(7) -0.0095(7)
O4 0.0549(8) 0.0568(8) 0.0636(10) -0.0224(6) -0.0059(8) 0.0039(8)
C1 0.0316(8) 0.0564(11) 0.0253(10) 0.0059(7) 0.0008(7) 0.0034(7)
C2 0.0426(9) 0.0664(11) 0.0270(10) 0.0166(8) -0.0010(8) 0.0001(9)
C3 0.0446(10) 0.0867(15) 0.0360(12) 0.0263(10) 0.0044(8) 0.0029(11)
C4 0.0332(9) 0.1042(17) 0.0378(12) 0.0172(10) 0.0088(9) 0.0211(11)
C5 0.0307(9) 0.0822(15) 0.0330(11) 0.0017(9) 0.0014(7) 0.0184(9)
C6 0.0313(9) 0.0977(18) 0.0523(13) -0.0086(10) -0.0022(8) 0.0281(13)
C7 0.0421(11) 0.0840(15) 0.0505(15) -0.0237(11) -0.0108(10) 0.0214(11)
C8 0.0436(10) 0.0599(11) 0.0361(11) -0.0137(8) -0.0064(8) 0.0097(8)
C9 0.0333(8) 0.0566(11) 0.0256(9) -0.0070(7) -0.0017(7) 0.0093(8)
C10 0.0294(8) 0.0633(12) 0.0243(9) 0.0014(7) 0.0003(7) 0.0105(8)
C11 0.0345(8) 0.0383(9) 0.0286(10) 0.0053(7) 0.0016(7) 0.0012(7)
C12 0.0315(8) 0.0365(8) 0.0280(9) 0.0034(6) 0.0007(7) 0.0006(7)
C13 0.0343(9) 0.0507(10) 0.0298(10) 0.0009(7) 0.0036(7) 0.0012(7)
C14 0.0451(10) 0.0483(11) 0.0264(10) 0.0009(7) 0.0020(8) 0.0011(7)
C15 0.0402(9) 0.0378(9) 0.0341(11) 0.0017(6) -0.0076(8) 0.0013(7)
C16 0.0317(8) 0.0456(10) 0.0423(12) 0.0035(7) -0.0003(8) -0.0002(8)
C17 0.0356(8) 0.0412(9) 0.0302(11) 0.0021(7) 0.0032(7) -0.0013(7)
C18 0.0361(9) 0.0386(9) 0.0280(9) -0.0065(7) -0.0015(7) 0.0025(7)
C19 0.0378(8) 0.0344(8) 0.0287(9) -0.0026(6) -0.0035(7) 0.0003(7)
C20 0.0380(8) 0.0418(9) 0.0293(10) -0.0015(6) -0.0054(8) -0.0003(8)
C21 0.0399(9) 0.0425(9) 0.0378(11) 0.0017(7) 0.0017(8) -0.0018(8)
C22 0.0511(10) 0.0364(8) 0.0318(10) 0.0019(7) 0.0090(8) 0.0010(8)
C23 0.0586(12) 0.0486(11) 0.0256(11) -0.0006(8) -0.0022(8) 0.0035(8)
C24 0.0398(9) 0.0481(10) 0.0286(10) -0.0017(7) -0.0062(7) 0.0028(8)
C25 0.0707(14) 0.0596(11) 0.0498(14) 0.0249(10) -0.0082(12) -0.0090(11)
C26 0.0898(17) 0.0750(16) 0.0698(19) -0.0461(14) 0.0188(15) -0.0207(14)

loop_
_atom_type_symbol
_atom_type_description
_atom_type_scat_dispersion_real
_atom_type_scat_dispersion_imag
_atom_type_scat_source
C C 0.0181 0.0091 'International Tables Vol C Tables 4.2.6.8 and 6.1.1.4'
H H 0.0000 0.0000 'International Tables Vol C Tables 4.2.6.8 and 6.1.1.4'
Cl Cl 0.3639 0.7018 'International Tables Vol C Tables 4.2.6.8 and 6.1.1.4'
O O 0.0492 0.0322 'International Tables Vol C Tables 4.2.6.8 and 6.1.1.4'

loop_
_geom_angle_atom_site_label_1
_geom_angle_atom_site_label_2
_geom_angle_atom_site_label_3
_geom_angle
C2 O3 C25 117.40(15)
C8 O4 C26 119.47(17)
C2 C1 C10 120.50(16)
C2 C1 C11 117.05(16)
C10 C1 C11 121.65(15)
O3 C2 C1 116.56(15)
O3 C2 C3 122.62(18)
C1 C2 C3 120.8(2)
C4 C3 C2 119.31(19)
C4 C3 H3 120.3
C2 C3 H3 120.3
C3 C4 C5 122.32(18)
C3 C4 H4 118.8
C5 C4 H4 118.8
C4 C5 C6 121.82(18)
C4 C5 C10 119.40(19)
C6 C5 C10 118.8(2)
C7 C6 C5 122.58(18)
C7 C6 H6 118.7
C5 C6 H6 118.7
C6 C7 C8 119.7(2)
C6 C7 H7 120.2
C8 C7 H7 120.2
O4 C8 C9 115.48(16)
O4 C8 C7 124.01(18)
C9 C8 C7 120.5(2)
C8 C9 C10 120.58(17)
C8 C9 C18 116.99(17)
C10 C9 C18 121.61(15)
C9 C10 C1 124.59(15)
C9 C10 C5 117.88(17)
C1 C10 C5 117.51(17)
O1 C11 C12 121.52(15)
O1 C11 C1 117.82(15)
C12 C11 C1 120.65(15)
C13 C12 C17 118.88(17)
C13 C12 C11 121.81(15)
C17 C12 C11 119.27(16)
C14 C13 C12 121.00(17)
C14 C13 H13 119.5
C12 C13 H13 119.5
C15 C14 C13 118.47(18)
C15 C14 H14 120.8
C13 C14 H14 120.8
C16 C15 C14 121.74(17)
C16 C15 Cl1 119.31(14)
C14 C15 Cl1 118.96(15)
C17 C16 C15 119.36(16)
C17 C16 H16 120.3
C15 C16 H16 120.3
C16 C17 C12 120.55(17)
C16 C17 H17 119.7
C12 C17 H17 119.7
O2 C18 C19 121.37(15)
O2 C18 C9 117.32(16)
C19 C18 C9 121.27(15)
C24 C19 C20 119.07(16)
C24 C19 C18 121.70(16)
C20 C19 C18 119.17(15)
C21 C20 C19 120.62(17)
C21 C20 H20 119.7
C19 C20 H20 119.7
C20 C21 C22 119.20(17)
C20 C21 H21 120.4
C22 C21 H21 120.4
C21 C22 C23 121.61(18)
C21 C22 Cl2 119.40(15)
C23 C22 Cl2 118.99(16)
C24 C23 C22 118.69(17)
C24 C23 H23 120.7
C22 C23 H23 120.7
C23 C24 C19 120.79(17)
C23 C24 H24 119.6
C19 C24 H24 119.6
O3 C25 H25A 109.5
O3 C25 H25B 109.5
H25A C25 H25B 109.5
O3 C25 H25C 109.5
H25A C25 H25C 109.5
H25B C25 H25C 109.5
O4 C26 H26A 109.5
O4 C26 H26B 109.5
H26A C26 H26B 109.5
O4 C26 H26C 109.5
H26A C26 H26C 109.5
H26B C26 H26C 109.5

loop_
_geom_bond_atom_site_label_1
_geom_bond_atom_site_label_2
_geom_bond_distance
Cl1 C15 1.7412(18)
Cl2 C22 1.734(2)
O1 C11 1.220(2)
O2 C18 1.217(2)
O3 C2 1.362(2)
O3 C25 1.429(2)
O4 C8 1.363(3)
O4 C26 1.423(2)
C1 C2 1.388(2)
C1 C10 1.426(3)
C1 C11 1.516(2)
C2 C3 1.414(3)
C3 C4 1.350(3)
C3 H3 0.9400
C4 C5 1.407(3)
C4 H4 0.9400
C5 C6 1.412(3)
C5 C10 1.437(2)
C6 C7 1.343(3)
C6 H6 0.9400
C7 C8 1.415(3)
C7 H7 0.9400
C8 C9 1.387(2)
C9 C10 1.425(3)
C9 C18 1.520(2)
C11 C12 1.482(2)
C12 C13 1.393(3)
C12 C17 1.398(2)
C13 C14 1.383(3)
C13 H13 0.9400
C14 C15 1.383(3)
C14 H14 0.9400
C15 C16 1.380(3)
C16 C17 1.372(3)
C16 H16 0.9400
C17 H17 0.9400
C18 C19 1.477(2)
C19 C24 1.395(2)
C19 C20 1.399(2)
C20 C21 1.375(2)
C20 H20 0.9400
C21 C22 1.385(3)
C21 H21 0.9400
C22 C23 1.387(3)
C23 C24 1.383(3)
C23 H23 0.9400
C24 H24 0.9400
C25 H25A 0.9700
C25 H25B 0.9700
C25 H25C 0.9700
C26 H26A 0.9700
C26 H26B 0.9700
C26 H26C 0.9700

loop_
_geom_hbond_atom_site_label_D
_geom_hbond_atom_site_label_H
_geom_hbond_atom_site_label_A
_geom_hbond_site_symmetry_A
_geom_hbond_distance_DH
_geom_hbond_distance_HA
_geom_hbond_distance_DA
_geom_hbond_angle_DHA
_geom_hbond_publ_flag
C3 H3 O1 4_575 0.94 2.58 3.414(3) 148 y
C14 H14 O1 1_556 0.94 2.44 3.374(3) 172 y
C23 H23 O2 1_554 0.94 2.30 3.225(3) 170 y

loop_
_geom_torsion_atom_site_label_1
_geom_torsion_atom_site_label_2
_geom_torsion_atom_site_label_3
_geom_torsion_atom_site_label_4
_geom_torsion
_geom_torsion_publ_flag
C25 O3 C2 C1 148.54(19) ?
C25 O3 C2 C3 -30.9(3) ?
C10 C1 C2 O3 -177.28(16) ?
C11 C1 C2 O3 -7.3(3) ?
C10 C1 C2 C3 2.2(3) ?
C11 C1 C2 C3 172.14(17) ?
O3 C2 C3 C4 175.8(2) ?
C1 C2 C3 C4 -3.6(3) ?
C2 C3 C4 C5 1.6(3) ?
C3 C4 C5 C6 -177.4(2) ?
C3 C4 C5 C10 1.8(3) ?
C4 C5 C6 C7 179.5(2) ?
C10 C5 C6 C7 0.3(3) ?
C5 C6 C7 C8 1.2(3) ?
C26 O4 C8 C9 167.4(2) ?
C26 O4 C8 C7 -10.5(3) ?
C6 C7 C8 O4 176.9(2) ?
C6 C7 C8 C9 -0.9(3) ?
O4 C8 C9 C10 -178.93(17) ?
C7 C8 C9 C10 -0.9(3) ?
O4 C8 C9 C18 -9.1(3) ?
C7 C8 C9 C18 168.87(18) ?
C8 C9 C10 C1 -175.68(19) ?
C18 C9 C10 C1 15.0(3) n
C8 C9 C10 C5 2.4(3) ?
C18 C9 C10 C5 -166.91(16) ?
C2 C1 C10 C9 179.28(17) ?
C11 C1 C10 C9 9.8(3) n
C2 C1 C10 C5 1.2(3) ?
C11 C1 C10 C5 -168.31(16) ?
C4 C5 C10 C9 178.65(17) ?
C6 C5 C10 C9 -2.1(3) ?
C4 C5 C10 C1 -3.1(3) ?
C6 C5 C10 C1 176.11(17) ?
C2 C1 C11 O1 -104.9(2) ?
C10 C1 C11 O1 64.9(2) n
C2 C1 C11 C12 76.3(2) n
C10 C1 C11 C12 -113.86(19) ?
O1 C11 C12 C13 -177.41(16) n
C1 C11 C12 C13 1.3(2) n
O1 C11 C12 C17 0.0(2) n
C1 C11 C12 C17 178.72(15) ?
C17 C12 C13 C14 -0.1(2) ?
C11 C12 C13 C14 177.36(16) ?
C12 C13 C14 C15 -0.2(3) ?
C13 C14 C15 C16 0.7(3) ?
C13 C14 C15 Cl1 -178.93(14) ?
C14 C15 C16 C17 -0.8(3) ?
Cl1 C15 C16 C17 178.81(13) ?
C15 C16 C17 C12 0.5(2) ?
C13 C12 C17 C16 -0.1(2) ?
C11 C12 C17 C16 -177.54(15) ?
C8 C9 C18 O2 -105.3(2) ?
C10 C9 C18 O2 64.4(2) n
C8 C9 C18 C19 77.0(2) n
C10 C9 C18 C19 -113.28(19) ?
O2 C18 C19 C24 178.79(17) n
C9 C18 C19 C24 -3.7(2) n
O2 C18 C19 C20 -3.8(3) n
C9 C18 C19 C20 173.77(15) ?
C24 C19 C20 C21 0.4(2) ?
C18 C19 C20 C21 -177.12(16) ?
C19 C20 C21 C22 -0.7(3) ?
C20 C21 C22 C23 0.1(3) ?
C20 C21 C22 Cl2 -179.69(13) ?
C21 C22 C23 C24 0.7(3) ?
Cl2 C22 C23 C24 -179.44(15) ?
C22 C23 C24 C19 -1.0(3) ?
C20 C19 C24 C23 0.5(3) ?
C18 C19 C24 C23 177.95(17) ?

loop_
_cod_related_entry_id
_cod_related_entry_database
_cod_related_entry_code
1 ChemSpider 21123322
